data_7246242
loop_
_publ_author_name
'Zhang, Zhi-Hao'
'Ge, Jia-Lu'
'Li, Yan'
'Li, Qing'
'Ma, Pin-Pin'
'Tang, Xiao-Yan'
'Zhang, Wen-Hua'
'Young, David J.'

_publ_section_title
;
 Two-dimensional Cd3-based metal--organic frameworks with halogen bonding
 sites for the uptake of I2
;
_journal_issue 12
_journal_name_full CrystEngComm
_journal_page_first 1775
_journal_page_last 1781
_journal_paper_doi 10.1039/D2CE01582J
_journal_volume 25
_journal_year 2023
_chemical_formula_moiety 'C66 H38 Cd3 N4 O14'
_chemical_formula_sum 'C66 H38 Cd3 N4 O14'
_chemical_formula_weight 1448.20
_space_group_crystal_system triclinic
_space_group_IT_number 2
_space_group_name_Hall '-P 1'
_space_group_name_H-M_alt 'P -1'
_atom_sites_solution_hydrogens geom
_audit_creation_method SHELXL-2016/6
_audit_update_record
;
2022-11-03 deposited with the CCDC.	2023-02-14 downloaded from the CCDC.
;
_cell_angle_alpha 77.483(13)
_cell_angle_beta 75.916(13)
_cell_angle_gamma 76.218(14)
_cell_formula_units_Z 1
_cell_length_a 13.356(12)
_cell_length_b 13.382(12)
_cell_length_c 14.538(13)
_cell_measurement_reflns_used 5052
_cell_measurement_temperature 213(2)
_cell_measurement_theta_max 27.25
_cell_measurement_theta_min 2.36
_cell_volume 2413(4)
_computing_cell_refinement 'Bruker PHOTON II'
_computing_data_collection 'Bruker PHOTON II'
_computing_data_reduction 'Bruker PHOTON II'
_computing_molecular_graphics 'SHELXL-2016/6 (Sheldrick, 2016)'
_computing_publication_material 'publCIF (Westrip, 2010)'
_computing_structure_refinement 'SHELXL-2016/6 (Sheldrick, 2016)'
_computing_structure_solution 'SHELXL-2016/6 (Sheldrick, 2016)'
_diffrn_ambient_temperature 213(2)
_diffrn_measured_fraction_theta_full 0.958
_diffrn_measured_fraction_theta_max 0.957
_diffrn_measurement_device_type 'Bruker Apex II'
_diffrn_measurement_method 'phi and omega scans'
_diffrn_radiation_type MoK\a
_diffrn_radiation_wavelength 0.71073
_diffrn_reflns_av_R_equivalents 0.2394
_diffrn_reflns_av_unetI/netI 0.5066
_diffrn_reflns_Laue_measured_fraction_full 0.958
_diffrn_reflns_Laue_measured_fraction_max 0.957
_diffrn_reflns_limit_h_max 17
_diffrn_reflns_limit_h_min -17
_diffrn_reflns_limit_k_max 16
_diffrn_reflns_limit_k_min -17
_diffrn_reflns_limit_l_max 18
_diffrn_reflns_limit_l_min -18
_diffrn_reflns_number 8466
_diffrn_reflns_point_group_measured_fraction_full 0.958
_diffrn_reflns_point_group_measured_fraction_max 0.957
_diffrn_reflns_theta_full 25.242
_diffrn_reflns_theta_max 25.350
_diffrn_reflns_theta_min 2.900
_diffrn_standards_decay_% 0
_diffrn_standards_interval_count 0
_diffrn_standards_interval_time 0
_diffrn_standards_number 0
_exptl_absorpt_coefficient_mu 0.699
_exptl_absorpt_correction_T_max 0.932
_exptl_absorpt_correction_T_min 0.904
_exptl_absorpt_correction_type multi-scan
_exptl_absorpt_process_details
;
 Sheldrick, G.M. SADABS (Program for Scaling and Correction of Area Detector
 Data), version 2008/1; University of G\"ottingen: G\"ottingen, Germany, 2008.
;
_exptl_crystal_colour colourless
_exptl_crystal_density_diffrn 0.997
_exptl_crystal_description block
_exptl_crystal_F_000 718
_exptl_crystal_size_max 0.150
_exptl_crystal_size_mid 0.120
_exptl_crystal_size_min 0.100
_refine_diff_density_max 1.601
_refine_diff_density_min -1.066
_refine_diff_density_rms 0.131
_refine_ls_extinction_method none
_refine_ls_goodness_of_fit_ref 0.947
_refine_ls_hydrogen_treatment constr
_refine_ls_matrix_type full
_refine_ls_number_parameters 239
_refine_ls_number_reflns 8466
_refine_ls_number_restraints 6
_refine_ls_restrained_S_all 0.947
_refine_ls_R_factor_all 0.2780
_refine_ls_R_factor_gt 0.1078
_refine_ls_shift/su_max 0.000
_refine_ls_shift/su_mean 0.000
_refine_ls_structure_factor_coef Fsqd
_refine_ls_weighting_details 'w=1/[\s^2^(Fo^2^)+(0.0102P)^2^] where P=(Fo^2^+2Fc^2^)/3'
_refine_ls_weighting_scheme calc
_refine_ls_wR_factor_gt 0.1854
_refine_ls_wR_factor_ref 0.2082
_reflns_Friedel_coverage 0.000
_reflns_number_gt 1968
_reflns_number_total 8466
_reflns_threshold_expression 'I > 2\s(I)'
_cod_data_source_file d2ce01582j2.cif
_cod_data_source_block 3PYCN
_cod_depositor_comments 'Adding full bibliography for 7246242--7246243.cif.'
_cod_database_code 7246242
_publcif_datablock.id {4a14550c-74e8-4814-b975-ce00017ecd7e}

_shelx_shelxl_version_number 2016/6
_shelx_space_group_comment
;
The symmetry employed for this shelxl refinement is uniquely defined
by the following loop, which should always be used as a source of
symmetry information in preference to the above space-group names.
They are only intended as comments.
;
_shelx_estimated_absorpt_t_min 0.902
_shelx_estimated_absorpt_t_max 0.933

loop_
_space_group_symop_operation_xyz
'x, y, z'
'-x, -y, -z'

loop_
_atom_site_label
_atom_site_type_symbol
_atom_site_fract_x
_atom_site_fract_y
_atom_site_fract_z
_atom_site_U_iso_or_equiv
_atom_site_adp_type
_atom_site_occupancy
_atom_site_site_symmetry_order
_atom_site_calc_flag
_atom_site_refinement_flags_posn
_atom_site_refinement_flags_adp
_atom_site_refinement_flags_occupancy
_atom_site_disorder_assembly
_atom_site_disorder_group
Cd1 Cd 0.000000 0.500000 0.000000 0.0641(7) Uani 1 2 d S . P . .
Cd2 Cd 0.23549(9) 0.63692(9) -0.01086(9) 0.0778(6) Uani 1 1 d . . . . .
O1 O 0.1418(7) 0.3918(7) 0.0551(7) 0.0820(18) Uani 1 1 d . . . . .
O2 O 0.2738(7) 0.4687(7) 0.0461(7) 0.0820(18) Uani 1 1 d . . . . .
O3 O 0.2534(8) -0.2189(8) 0.8641(7) 0.107(5) Uani 1 1 d . . . . .
O4 O 0.3287(9) -0.3807(9) 0.8330(8) 0.105(5) Uani 1 1 d . . . . .
O5 O 1.1123(7) -0.2864(8) 0.1148(6) 0.0829(17) Uani 1 1 d . . . . .
O6 O 1.0459(6) -0.3518(8) 0.0174(7) 0.0829(17) Uani 1 1 d . . . . .
C1 C 0.2274(13) 0.3963(12) 0.0713(12) 0.0820(18) Uani 1 1 d . . . . .
C2 C 0.2894(12) 0.2977(11) 0.1181(11) 0.0820(18) Uani 1 1 d . . . . .
C3 C 0.2429(11) 0.2135(10) 0.1594(10) 0.0820(18) Uani 1 1 d . . . . .
H3A H 0.172917 0.218032 0.154817 0.098 Uiso 1 1 calc R U . . .
C4 C 0.2949(10) 0.1204(10) 0.2086(10) 0.0820(18) Uani 1 1 d . . . . .
H4A H 0.263151 0.062154 0.234971 0.098 Uiso 1 1 calc R U . . .
C5 C 0.4031(12) 0.1217(11) 0.2154(11) 0.0820(18) Uani 1 1 d . . . . .
C6 C 0.4500(12) 0.2025(12) 0.1759(12) 0.0820(18) Uani 1 1 d . . . . .
H6A H 0.519153 0.201124 0.180865 0.098 Uiso 1 1 calc R U . . .
C7 C 0.3912(11) 0.2903(11) 0.1263(10) 0.078(6) Uani 1 1 d . . . . .
H7A H 0.423830 0.347370 0.096832 0.094 Uiso 1 1 calc R U . . .
C8 C 0.3068(11) -0.2808(15) 0.8062(13) 0.065(5) Uani 1 1 d . . . . .
C9 C 0.3463(11) -0.2327(15) 0.7023(11) 0.079(6) Uani 1 1 d . . . . .
C10 C 0.3217(11) -0.1287(13) 0.6734(12) 0.079(6) Uani 1 1 d . . . . .
H10A H 0.276729 -0.085121 0.715479 0.095 Uiso 1 1 calc R U . . .
C11 C 0.3648(11) -0.0874(12) 0.5788(11) 0.085(6) Uani 1 1 d . . . . .
H11A H 0.348025 -0.014910 0.558138 0.102 Uiso 1 1 calc R U . . .
C12 C 0.4328(11) -0.1505(11) 0.5132(10) 0.084(3) Uani 1 1 d . . . . .
C13 C 0.4628(10) -0.2571(11) 0.5485(10) 0.084(3) Uani 1 1 d . . . . .
H13A H 0.511076 -0.301399 0.508947 0.101 Uiso 1 1 calc R U . . .
C14 C 0.4198(12) -0.2966(12) 0.6439(12) 0.106(7) Uani 1 1 d . . . . .
H14A H 0.441074 -0.367532 0.668528 0.127 Uiso 1 1 calc R U . . .
C15 C 1.0356(11) -0.3014(13) 0.0864(11) 0.0829(17) Uani 1 1 d . . . . .
C16 C 0.9277(10) -0.2496(12) 0.1349(11) 0.0829(17) Uani 1 1 d . . . . .
C17 C 0.9109(10) -0.2331(11) 0.2299(10) 0.0829(17) Uani 1 1 d . . . . .
H17A H 0.967660 -0.254062 0.261879 0.099 Uiso 1 1 calc R U . . .
C18 C 0.8135(10) -0.1870(11) 0.2789(10) 0.0829(17) Uani 1 1 d . . . . .
H18A H 0.802118 -0.175852 0.342565 0.099 Uiso 1 1 calc R U . . .
C19 C 0.7309(10) -0.1575(12) 0.2235(11) 0.0829(17) Uani 1 1 d . . . . .
C20 C 0.7494(10) -0.1693(11) 0.1311(10) 0.0829(17) Uani 1 1 d . . . . .
H20A H 0.694203 -0.145258 0.097270 0.099 Uiso 1 1 calc R U . . .
C21 C 0.8489(10) -0.2166(11) 0.0830(10) 0.0829(17) Uani 1 1 d . . . . .
H21A H 0.860700 -0.225130 0.018445 0.099 Uiso 1 1 calc R U . . .
C22 C 0.4580(11) 0.0197(11) 0.2724(11) 0.084(3) Uani 1 1 d . . . . .
C23 C 0.4208(11) -0.0233(11) 0.3634(11) 0.084(3) Uani 1 1 d . . . . .
H23A H 0.352091 0.005412 0.392807 0.101 Uiso 1 1 calc R U . . .
C24 C 0.4766(11) -0.1065(11) 0.4163(10) 0.084(3) Uani 1 1 d . . . . .
C25 C 0.5775(12) -0.1483(11) 0.3696(11) 0.097(7) Uani 1 1 d . . . . .
H25A H 0.618378 -0.205342 0.402693 0.116 Uiso 1 1 calc R U . . .
C26 C 0.6186(10) -0.1080(12) 0.2761(10) 0.071(5) Uani 1 1 d . . . . .
C27 C 0.5622(11) -0.0225(10) 0.2244(11) 0.085(6) Uani 1 1 d . . . . .
H27A H 0.590777 0.006163 0.161196 0.102 Uiso 1 1 calc R U . . .
N1 N 0.0960(14) 0.5562(15) -0.1556(10) 0.070(3) Uani 0.5 1 d G . P A 1
C28 C 0.0637(12) 0.6581(13) -0.1998(13) 0.070(3) Uani 0.5 1 d G . P A 1
H28 H 0.012009 0.704762 -0.165126 0.084 Uiso 0.5 1 calc R U P A 1
C29 C 0.1078(14) 0.6908(12) -0.2955(13) 0.070(3) Uani 0.5 1 d G . P A 1
H29 H 0.085882 0.759634 -0.325445 0.084 Uiso 0.5 1 calc R U P A 1
C30 C 0.1842(14) 0.6217(15) -0.3468(10) 0.070(3) Uani 0.5 1 d G . P A 1
H30 H 0.213989 0.643852 -0.411513 0.084 Uiso 0.5 1 calc R U P A 1
C31 C 0.2165(12) 0.5199(14) -0.3025(13) 0.070(3) Uani 0.5 1 d G . P A 1
C32 C 0.1725(14) 0.4872(11) -0.2069(13) 0.070(3) Uani 0.5 1 d G . P A 1
H32 H 0.194350 0.418321 -0.176943 0.084 Uiso 0.5 1 calc R U P A 1
C33 C 0.298(2) 0.462(2) -0.3481(19) 0.070(3) Uani 0.5 1 d . . P A 1
N2 N 0.3921(17) 0.4104(16) -0.3694(15) 0.070(3) Uani 0.5 1 d . . P A 1
O8 O 0.0833(16) 0.5229(16) -0.1683(15) 0.070(3) Uani 0.5 1 d . . P A 2
O7 O 0.342(2) 0.6857(16) 0.058(2) 0.120(4) Uani 0.5 1 d . U P B 1
N3 N 0.3627(19) 0.665(2) 0.057(2) 0.120(4) Uani 0.5 1 d G . P B 2
C34 C 0.428(2) 0.5887(13) 0.110(2) 0.120(4) Uani 0.5 1 d G . P B 2
H34A H 0.422326 0.518297 0.118748 0.144 Uiso 0.5 1 calc R U P B 2
C35 C 0.5004(19) 0.6167(17) 0.1483(16) 0.120(4) Uani 0.5 1 d G . P B 2
H35A H 0.544294 0.565194 0.183637 0.144 Uiso 0.5 1 calc R U P B 2
C36 C 0.5083(19) 0.721(2) 0.1347(17) 0.120(4) Uani 0.5 1 d G . P B 2
H36A H 0.557462 0.739748 0.160862 0.144 Uiso 0.5 1 calc R U P B 2
C37 C 0.443(2) 0.7970(13) 0.0824(18) 0.120(4) Uani 0.5 1 d G . P B 2
C38 C 0.3706(19) 0.7690(18) 0.0437(18) 0.120(4) Uani 0.5 1 d G . P B 2
H38A H 0.326693 0.820513 0.008308 0.144 Uiso 0.5 1 calc R U P B 2
C39 C 0.454(3) 0.909(2) 0.059(3) 0.120(4) Uani 0.5 1 d . . P B 2
N4 N 0.500000 1.000000 0.000000 0.120(4) Uani 1 2 d S . P . .

loop_
_atom_site_aniso_label
_atom_site_aniso_U_11
_atom_site_aniso_U_22
_atom_site_aniso_U_33
_atom_site_aniso_U_23
_atom_site_aniso_U_13
_atom_site_aniso_U_12
Cd1 0.0300(11) 0.0620(14) 0.0720(15) 0.0041(12) 0.0020(10) 0.0186(10)
Cd2 0.0408(9) 0.0722(10) 0.0856(12) 0.0075(9) 0.0113(8) 0.0118(7)
O1 0.044(3) 0.059(4) 0.107(4) 0.025(3) -0.004(3) 0.013(3)
O2 0.044(3) 0.059(4) 0.107(4) 0.025(3) -0.004(3) 0.013(3)
O3 0.092(9) 0.090(9) 0.078(9) 0.008(7) 0.024(7) 0.037(7)
O4 0.100(10) 0.076(9) 0.083(9) 0.042(8) 0.009(7) 0.011(7)
O5 0.030(3) 0.131(4) 0.060(4) -0.021(3) 0.012(2) 0.021(3)
O6 0.030(3) 0.131(4) 0.060(4) -0.021(3) 0.012(2) 0.021(3)
C1 0.044(3) 0.059(4) 0.107(4) 0.025(3) -0.004(3) 0.013(3)
C2 0.044(3) 0.059(4) 0.107(4) 0.025(3) -0.004(3) 0.013(3)
C3 0.044(3) 0.059(4) 0.107(4) 0.025(3) -0.004(3) 0.013(3)
C4 0.044(3) 0.059(4) 0.107(4) 0.025(3) -0.004(3) 0.013(3)
C5 0.044(3) 0.059(4) 0.107(4) 0.025(3) -0.004(3) 0.013(3)
C6 0.044(3) 0.059(4) 0.107(4) 0.025(3) -0.004(3) 0.013(3)
C7 0.050(11) 0.068(11) 0.098(14) 0.027(10) -0.004(10) -0.021(9)
C8 0.034(10) 0.093(15) 0.067(14) -0.041(13) 0.013(9) -0.007(10)
C9 0.041(10) 0.118(16) 0.043(12) -0.013(12) 0.015(8) 0.025(10)
C10 0.064(12) 0.060(12) 0.065(14) 0.005(10) 0.019(10) 0.031(10)
C11 0.062(11) 0.079(12) 0.067(12) 0.004(10) 0.017(9) 0.028(9)
C12 0.060(5) 0.076(6) 0.059(6) 0.015(5) 0.023(4) 0.037(4)
C13 0.060(5) 0.076(6) 0.059(6) 0.015(5) 0.023(4) 0.037(4)
C14 0.078(13) 0.084(13) 0.093(15) 0.036(11) 0.008(11) 0.031(10)
C15 0.030(3) 0.131(4) 0.060(4) -0.021(3) 0.012(2) 0.021(3)
C16 0.030(3) 0.131(4) 0.060(4) -0.021(3) 0.012(2) 0.021(3)
C17 0.030(3) 0.131(4) 0.060(4) -0.021(3) 0.012(2) 0.021(3)
C18 0.030(3) 0.131(4) 0.060(4) -0.021(3) 0.012(2) 0.021(3)
C19 0.030(3) 0.131(4) 0.060(4) -0.021(3) 0.012(2) 0.021(3)
C20 0.030(3) 0.131(4) 0.060(4) -0.021(3) 0.012(2) 0.021(3)
C21 0.030(3) 0.131(4) 0.060(4) -0.021(3) 0.012(2) 0.021(3)
C22 0.060(5) 0.076(6) 0.059(6) 0.015(5) 0.023(4) 0.037(4)
C23 0.060(5) 0.076(6) 0.059(6) 0.015(5) 0.023(4) 0.037(4)
C24 0.060(5) 0.076(6) 0.059(6) 0.015(5) 0.023(4) 0.037(4)
C25 0.085(13) 0.086(13) 0.065(13) 0.026(11) 0.001(10) 0.039(10)
C26 0.041(9) 0.085(12) 0.043(11) -0.002(9) 0.008(8) 0.043(8)
C27 0.067(11) 0.043(10) 0.094(13) 0.024(9) 0.014(10) 0.022(8)
N1 0.056(6) 0.084(7) 0.063(6) -0.025(6) 0.020(5) -0.024(6)
C28 0.056(6) 0.084(7) 0.063(6) -0.025(6) 0.020(5) -0.024(6)
C29 0.056(6) 0.084(7) 0.063(6) -0.025(6) 0.020(5) -0.024(6)
C30 0.056(6) 0.084(7) 0.063(6) -0.025(6) 0.020(5) -0.024(6)
C31 0.056(6) 0.084(7) 0.063(6) -0.025(6) 0.020(5) -0.024(6)
C32 0.056(6) 0.084(7) 0.063(6) -0.025(6) 0.020(5) -0.024(6)
C33 0.056(6) 0.084(7) 0.063(6) -0.025(6) 0.020(5) -0.024(6)
N2 0.056(6) 0.084(7) 0.063(6) -0.025(6) 0.020(5) -0.024(6)
O8 0.056(6) 0.084(7) 0.063(6) -0.025(6) 0.020(5) -0.024(6)
O7 0.126(9) 0.074(8) 0.164(9) -0.016(7) -0.023(6) -0.033(6)
N3 0.126(9) 0.074(8) 0.164(9) -0.016(7) -0.023(6) -0.033(6)
C34 0.126(9) 0.074(8) 0.164(9) -0.016(7) -0.023(6) -0.033(6)
C35 0.126(9) 0.074(8) 0.164(9) -0.016(7) -0.023(6) -0.033(6)
C36 0.126(9) 0.074(8) 0.164(9) -0.016(7) -0.023(6) -0.033(6)
C37 0.126(9) 0.074(8) 0.164(9) -0.016(7) -0.023(6) -0.033(6)
C38 0.126(9) 0.074(8) 0.164(9) -0.016(7) -0.023(6) -0.033(6)
C39 0.126(9) 0.074(8) 0.164(9) -0.016(7) -0.023(6) -0.033(6)
N4 0.126(9) 0.074(8) 0.164(9) -0.016(7) -0.023(6) -0.033(6)

loop_
_atom_type_symbol
_atom_type_description
_atom_type_scat_dispersion_real
_atom_type_scat_dispersion_imag
_atom_type_scat_source
C C 0.0033 0.0016 'International Tables Vol C Tables 4.2.6.8 and 6.1.1.4'
H H 0.0000 0.0000 'International Tables Vol C Tables 4.2.6.8 and 6.1.1.4'
N N 0.0061 0.0033 'International Tables Vol C Tables 4.2.6.8 and 6.1.1.4'
O O 0.0106 0.0060 'International Tables Vol C Tables 4.2.6.8 and 6.1.1.4'
Cd Cd -0.8075 1.2024 'International Tables Vol C Tables 4.2.6.8 and 6.1.1.4'

loop_
_geom_angle_atom_site_label_1
_geom_angle_atom_site_label_2
_geom_angle_atom_site_label_3
_geom_angle
_geom_angle_site_symmetry_1
_geom_angle_site_symmetry_3
_geom_angle_publ_flag
O1 Cd1 O1 180.0(3) . 2_565 ?
O1 Cd1 O6 86.5(3) . 2_655 ?
O1 Cd1 O6 93.5(3) 2_565 2_655 ?
O1 Cd1 O6 93.5(3) . 1_465 ?
O1 Cd1 O6 86.5(3) 2_565 1_465 ?
O6 Cd1 O6 180.0(4) 2_655 1_465 ?
O1 Cd1 N1 95.5(5) . . ?
O1 Cd1 N1 84.5(5) 2_565 . ?
O6 Cd1 N1 103.1(5) 2_655 . ?
O6 Cd1 N1 76.9(5) 1_465 . ?
O1 Cd1 N1 84.5(5) . 2_565 ?
O1 Cd1 N1 95.5(5) 2_565 2_565 ?
O6 Cd1 N1 76.9(5) 2_655 2_565 ?
O6 Cd1 N1 103.1(5) 1_465 2_565 ?
N1 Cd1 N1 180.0 . 2_565 ?
O1 Cd1 O8 83.4(6) . 2_565 ?
O1 Cd1 O8 96.6(6) 2_565 2_565 ?
O6 Cd1 O8 91.0(5) 2_655 2_565 ?
O6 Cd1 O8 89.0(5) 1_465 2_565 ?
N1 Cd1 O8 165.8(8) . 2_565 ?
N1 Cd1 O8 14.2(8) 2_565 2_565 ?
O1 Cd1 O8 96.6(6) . . ?
O1 Cd1 O8 83.4(6) 2_565 . ?
O6 Cd1 O8 89.0(5) 2_655 . ?
O6 Cd1 O8 91.0(5) 1_465 . ?
O8 Cd1 O8 180.0 2_565 . ?
O2 Cd2 O7 96.5(7) . . ?
O2 Cd2 N3 89.6(8) . . ?
O2 Cd2 O4 94.2(4) . 1_564 ?
O7 Cd2 O4 105.6(9) . 1_564 ?
O2 Cd2 O3 151.3(3) . 1_564 ?
O7 Cd2 O3 89.3(8) . 1_564 ?
O4 Cd2 O3 57.2(3) 1_564 1_564 ?
O2 Cd2 O5 106.0(3) . 1_465 ?
O7 Cd2 O5 79.5(9) . 1_465 ?
O4 Cd2 O5 158.6(3) 1_564 1_465 ?
O3 Cd2 O5 102.7(3) 1_564 1_465 ?
O2 Cd2 O6 95.9(3) . 1_465 ?
O7 Cd2 O6 135.3(9) . 1_465 ?
O4 Cd2 O6 116.1(4) 1_564 1_465 ?
O3 Cd2 O6 99.6(3) 1_564 1_465 ?
O5 Cd2 O6 55.8(3) 1_465 1_465 ?
O2 Cd2 C8 122.9(4) . 1_564 ?
O7 Cd2 C8 98.7(9) . 1_564 ?
O4 Cd2 C8 28.8(3) 1_564 1_564 ?
O3 Cd2 C8 28.5(4) 1_564 1_564 ?
O5 Cd2 C8 130.8(4) 1_465 1_564 ?
O6 Cd2 C8 109.9(4) 1_465 1_564 ?
O2 Cd2 C15 103.7(4) . 1_465 ?
O7 Cd2 C15 107.0(9) . 1_465 ?
O4 Cd2 C15 140.3(5) 1_564 1_465 ?
O3 Cd2 C15 101.3(4) 1_564 1_465 ?
O5 Cd2 C15 27.6(4) 1_465 1_465 ?
O6 Cd2 C15 28.2(4) 1_465 1_465 ?
C8 Cd2 C15 123.1(5) 1_564 1_465 ?
C1 O1 Cd1 139.8(10) . . ?
C1 O2 Cd2 136.6(10) . . ?
C8 O3 Cd2 89.8(10) . 1_546 ?
C8 O4 Cd2 90.4(10) . 1_546 ?
C15 O5 Cd2 91.8(9) . 1_645 ?
C15 O6 Cd1 136.8(10) . 1_645 ?
C15 O6 Cd2 88.4(8) . 1_645 ?
Cd1 O6 Cd2 113.6(3) 1_645 1_645 ?
O2 C1 O1 128.1(15) . . ?
O2 C1 C2 114.0(16) . . ?
O1 C1 C2 117.5(16) . . ?
C7 C2 C3 117.7(13) . . ?
C7 C2 C1 122.0(16) . . ?
C3 C2 C1 120.2(15) . . ?
C2 C3 C4 123.2(15) . . ?
C2 C3 H3A 118.4 . . ?
C4 C3 H3A 118.4 . . ?
C3 C4 C5 114.7(14) . . ?
C3 C4 H4A 122.6 . . ?
C5 C4 H4A 122.6 . . ?
C6 C5 C4 123.2(14) . . ?
C6 C5 C22 122.7(15) . . ?
C4 C5 C22 114.1(14) . . ?
C5 C6 C7 117.0(16) . . ?
C5 C6 H6A 121.5 . . ?
C7 C6 H6A 121.5 . . ?
C2 C7 C6 124.2(15) . . ?
C2 C7 H7A 117.9 . . ?
C6 C7 H7A 117.9 . . ?
O3 C8 O4 122.5(16) . . ?
O3 C8 C9 117.6(16) . . ?
O4 C8 C9 120.0(14) . . ?
O3 C8 Cd2 61.7(8) . 1_546 ?
O4 C8 Cd2 60.8(9) . 1_546 ?
C9 C8 Cd2 179.2(12) . 1_546 ?
C10 C9 C14 121.4(15) . . ?
C10 C9 C8 120.2(14) . . ?
C14 C9 C8 117.7(15) . . ?
C9 C10 C11 118.2(14) . . ?
C9 C10 H10A 120.9 . . ?
C11 C10 H10A 120.9 . . ?
C10 C11 C12 122.6(14) . . ?
C10 C11 H11A 118.7 . . ?
C12 C11 H11A 118.7 . . ?
C13 C12 C11 117.2(14) . . ?
C13 C12 C24 120.8(12) . . ?
C11 C12 C24 121.8(13) . . ?
C14 C13 C12 119.1(13) . . ?
C14 C13 H13A 120.5 . . ?
C12 C13 H13A 120.5 . . ?
C9 C14 C13 121.1(14) . . ?
C9 C14 H14A 119.5 . . ?
C13 C14 H14A 119.5 . . ?
O6 C15 O5 123.8(12) . . ?
O6 C15 C16 120.7(15) . . ?
O5 C15 C16 115.5(15) . . ?
O6 C15 Cd2 63.4(7) . 1_645 ?
O5 C15 Cd2 60.6(7) . 1_645 ?
C16 C15 Cd2 170.9(12) . 1_645 ?
C21 C16 C17 121.4(12) . . ?
C21 C16 C15 118.8(14) . . ?
C17 C16 C15 119.8(14) . . ?
C18 C17 C16 122.7(14) . . ?
C18 C17 H17A 118.7 . . ?
C16 C17 H17A 118.7 . . ?
C17 C18 C19 114.5(13) . . ?
C17 C18 H18A 122.7 . . ?
C19 C18 H18A 122.7 . . ?
C20 C19 C18 122.1(12) . . ?
C20 C19 C26 121.2(13) . . ?
C18 C19 C26 116.7(13) . . ?
C19 C20 C21 122.3(14) . . ?
C19 C20 H20A 118.8 . . ?
C21 C20 H20A 118.8 . . ?
C16 C21 C20 116.9(14) . . ?
C16 C21 H21A 121.5 . . ?
C20 C21 H21A 121.5 . . ?
C23 C22 C27 119.6(13) . . ?
C23 C22 C5 125.6(12) . . ?
C27 C22 C5 114.4(12) . . ?
C22 C23 C24 124.4(13) . . ?
C22 C23 H23A 117.8 . . ?
C24 C23 H23A 117.8 . . ?
C23 C24 C25 116.1(13) . . ?
C23 C24 C12 122.3(12) . . ?
C25 C24 C12 121.5(13) . . ?
C26 C25 C24 121.7(13) . . ?
C26 C25 H25A 119.1 . . ?
C24 C25 H25A 119.1 . . ?
C25 C26 C27 121.5(12) . . ?
C25 C26 C19 121.2(12) . . ?
C27 C26 C19 117.3(13) . . ?
C26 C27 C22 116.7(13) . . ?
C26 C27 H27A 121.7 . . ?
C22 C27 H27A 121.7 . . ?
C28 N1 C32 120.0 . . ?
C28 N1 Cd1 117.6(10) . . ?
C32 N1 Cd1 121.8(10) . . ?
C29 C28 N1 120.0 . . ?
C29 C28 H28 120.0 . . ?
N1 C28 H28 120.0 . . ?
C28 C29 C30 120.0 . . ?
C28 C29 H29 120.0 . . ?
C30 C29 H29 120.0 . . ?
C29 C30 C31 120.0 . . ?
C29 C30 H30 120.0 . . ?
C31 C30 H30 120.0 . . ?
C33 C31 C32 121.0(19) . . ?
C33 C31 C30 118.3(18) . . ?
C32 C31 C30 120.0 . . ?
C31 C32 N1 120.0 . . ?
C31 C32 H32 120.0 . . ?
N1 C32 H32 120.0 . . ?
N2 C33 C31 160(3) . . ?
C34 N3 C38 120.0 . . ?
C34 N3 Cd2 125.9(16) . . ?
C38 N3 Cd2 114.1(16) . . ?
N3 C34 C35 120.0 . . ?
N3 C34 H34A 120.0 . . ?
C35 C34 H34A 120.0 . . ?
C34 C35 C36 120.0 . . ?
C34 C35 H35A 120.0 . . ?
C36 C35 H35A 120.0 . . ?
C37 C36 C35 120.0 . . ?
C37 C36 H36A 120.0 . . ?
C35 C36 H36A 120.0 . . ?
C36 C37 C38 120.0 . . ?
C36 C37 C39 122(3) . . ?
C38 C37 C39 118(3) . . ?
C37 C38 N3 120.0 . . ?
C37 C38 H38A 120.0 . . ?
N3 C38 H38A 120.0 . . ?
C37 C39 N4 154(3) . . ?
C39 N4 C39 180.0 2_675 . ?

loop_
_geom_bond_atom_site_label_1
_geom_bond_atom_site_label_2
_geom_bond_distance
_geom_bond_site_symmetry_2
_geom_bond_publ_flag
Cd1 O1 2.292(9) . ?
Cd1 O1 2.292(9) 2_565 ?
Cd1 O6 2.290(12) 2_655 ?
Cd1 O6 2.290(12) 1_465 ?
Cd1 N1 2.374(13) . ?
Cd1 N1 2.374(13) 2_565 ?
Cd1 O8 2.415(19) 2_565 ?
Cd1 O8 2.415(19) . ?
Cd2 O2 2.205(9) . ?
Cd2 O7 2.21(3) . ?
Cd2 N3 2.30(2) . ?
Cd2 O4 2.340(11) 1_564 ?
Cd2 O3 2.360(10) 1_564 ?
Cd2 O5 2.375(8) 1_465 ?
Cd2 O6 2.438(9) 1_465 ?
Cd2 C8 2.681(18) 1_564 ?
Cd2 C15 2.725(13) 1_465 ?
O1 C1 1.240(18) . ?
O2 C1 1.217(16) . ?
O3 C8 1.278(15) . ?
O4 C8 1.291(17) . ?
O5 C15 1.264(18) . ?
O6 C15 1.290(17) . ?
C1 C2 1.501(18) . ?
C2 C7 1.371(18) . ?
C2 C3 1.369(17) . ?
C3 C4 1.410(15) . ?
C3 H3A 0.9400 . ?
C4 C5 1.476(19) . ?
C4 H4A 0.9400 . ?
C5 C6 1.330(18) . ?
C5 C22 1.555(17) . ?
C6 C7 1.409(17) . ?
C6 H6A 0.9400 . ?
C7 H7A 0.9400 . ?
C8 C9 1.53(2) . ?
C9 C10 1.348(18) . ?
C9 C14 1.388(17) . ?
C10 C11 1.402(17) . ?
C10 H10A 0.9400 . ?
C11 C12 1.418(16) . ?
C11 H11A 0.9400 . ?
C12 C13 1.404(16) . ?
C12 C24 1.440(16) . ?
C13 C14 1.404(17) . ?
C13 H13A 0.9400 . ?
C14 H14A 0.9400 . ?
C15 C16 1.515(16) . ?
C16 C21 1.376(18) . ?
C16 C17 1.402(17) . ?
C17 C18 1.391(14) . ?
C17 H17A 0.9400 . ?
C18 C19 1.452(19) . ?
C18 H18A 0.9400 . ?
C19 C20 1.342(17) . ?
C19 C26 1.568(15) . ?
C20 C21 1.412(14) . ?
C20 H20A 0.9400 . ?
C21 H21A 0.9400 . ?
C22 C23 1.348(16) . ?
C22 C27 1.437(16) . ?
C23 C24 1.378(17) . ?
C23 H23A 0.9400 . ?
C24 C25 1.397(16) . ?
C25 C26 1.378(16) . ?
C25 H25A 0.9400 . ?
C26 C27 1.391(16) . ?
C27 H27A 0.9400 . ?
N1 C28 1.3900 . ?
N1 C32 1.3900 . ?
C28 C29 1.3900 . ?
C28 H28 0.9400 . ?
C29 C30 1.3900 . ?
C29 H29 0.9400 . ?
C30 C31 1.3900 . ?
C30 H30 0.9400 . ?
C31 C33 1.31(3) . ?
C31 C32 1.3900 . ?
C32 H32 0.9400 . ?
C33 N2 1.28(3) . ?
N3 C34 1.3900 . ?
N3 C38 1.3900 . ?
C34 C35 1.3900 . ?
C34 H34A 0.9400 . ?
C35 C36 1.3900 . ?
C35 H35A 0.9400 . ?
C36 C37 1.3900 . ?
C36 H36A 0.9400 . ?
C37 C38 1.3900 . ?
C37 C39 1.50(3) . ?
C38 H38A 0.9400 . ?
C39 N4 1.50(3) . ?

loop_
_publcif_info_exptl_table_extra_item
sin_theta_over_lambda_max

loop_
_publcif_info_exptl_table_header_item
?
